data_7114324
loop_
_publ_author_name
'Karmazin, Lydia'
'Mazzanti, Marinella'
'P\'ecaut, Jacques'

_publ_section_title
;
 Unique crown thioether complexes of f elements: the crystal structure of
 U(iii) and La(iii) complexes of 1,4,7-trithiacyclononane
;
_journal_issue 6
_journal_name_full 'Chemical Communications'
_journal_page_first 654
_journal_paper_doi 10.1039/b200315p
_journal_year 2002
_chemical_formula_sum 'C10 H18 I3 N2 S3 U'
_chemical_formula_weight 881.17
_chemical_name_systematic
;
?
;
_space_group_IT_number 14
_symmetry_cell_setting monoclinic
_symmetry_space_group_name_Hall '-P 2ybc'
_symmetry_space_group_name_H-M 'P 1 21/c 1'
_atom_sites_solution_hydrogens geom
_atom_sites_solution_primary direct
_atom_sites_solution_secondary difmap
_audit_creation_method SHELXL-97
_cell_angle_alpha 90.00
_cell_angle_beta 100.1070(10)
_cell_angle_gamma 90.00
_cell_formula_units_Z 4
_cell_length_a 15.3393(10)
_cell_length_b 9.1135(6)
_cell_length_c 15.1154(10)
_cell_measurement_temperature 193(2)
_cell_volume 2080.3(2)
_computing_cell_refinement 'Bruker SMART'
_computing_data_collection 'Bruker SMART'
_computing_data_reduction 'Bruker SHELXTL'
_computing_molecular_graphics 'Bruker SHELXTL'
_computing_publication_material 'Bruker SHELXTL'
_computing_structure_refinement 'SHELXL-97 (Sheldrick, 1997)'
_computing_structure_solution 'SHELXS-97 (Sheldrick, 1990)'
_diffrn_ambient_temperature 193(2)
_diffrn_measured_fraction_theta_full 0.905
_diffrn_measured_fraction_theta_max 0.905
_diffrn_measurement_device_type 'CCD area detector'
_diffrn_measurement_method 'phi and omega scans'
_diffrn_radiation_monochromator graphite
_diffrn_radiation_source 'fine-focus sealed tube'
_diffrn_radiation_type MoK\a
_diffrn_radiation_wavelength 0.71073
_diffrn_reflns_av_R_equivalents 0.0641
_diffrn_reflns_av_sigmaI/netI 0.0803
_diffrn_reflns_limit_h_max 19
_diffrn_reflns_limit_h_min -10
_diffrn_reflns_limit_k_max 12
_diffrn_reflns_limit_k_min -12
_diffrn_reflns_limit_l_max 18
_diffrn_reflns_limit_l_min -19
_diffrn_reflns_number 13056
_diffrn_reflns_theta_full 28.97
_diffrn_reflns_theta_max 28.97
_diffrn_reflns_theta_min 2.61
_exptl_absorpt_coefficient_mu 12.547
_exptl_absorpt_correction_type none
_exptl_crystal_density_diffrn 2.814
_exptl_crystal_density_method 'not measured'
_exptl_crystal_F_000 1564
_exptl_crystal_size_max 0.08
_exptl_crystal_size_mid 0.2
_exptl_crystal_size_min 0.2
_refine_diff_density_max 3.095
_refine_diff_density_min -1.640
_refine_diff_density_rms 0.277
_refine_ls_extinction_method none
_refine_ls_goodness_of_fit_ref 0.918
_refine_ls_hydrogen_treatment mixed
_refine_ls_matrix_type full
_refine_ls_number_parameters 228
_refine_ls_number_reflns 4996
_refine_ls_number_restraints 0
_refine_ls_restrained_S_all 0.918
_refine_ls_R_factor_all 0.0671
_refine_ls_R_factor_gt 0.0404
_refine_ls_shift/su_max 0.316
_refine_ls_shift/su_mean 0.021
_refine_ls_structure_factor_coef Fsqd
_refine_ls_weighting_details 'calc w=1/[\s^2^(Fo^2^)+(0.0387P)^2^+0.0000P] where P=(Fo^2^+2Fc^2^)/3'
_refine_ls_weighting_scheme calc
_refine_ls_wR_factor_gt 0.0810
_refine_ls_wR_factor_ref 0.0856
_reflns_number_gt 3470
_reflns_number_total 4996
_reflns_threshold_expression >2sigma(I)
_cod_data_source_file b200315p.txt
_cod_data_source_block struc_2
_cod_depositor_comments
;
The following automatic conversions were performed:

'_symmetry_cell_setting' value 'Monoclinic' changed to 'monoclinic'
according to
/usr/data/users/saulius/automatic-downloads/retrospective/RSC/lib/dictionaries/cif_core.dic
dictionary named 'cif_core.dic' version 2.4.2 from 2011-04-26.

Automatic conversion script
Id: cif_fix_values 2281 2013-09-26 08:29:07Z andrius 
;
_cod_original_sg_symbol_H-M P21/c
_cod_database_code 7114324

loop_
_symmetry_equiv_pos_as_xyz
'x, y, z'
'-x, y+1/2, -z+1/2'
'-x, -y, -z'
'x, -y-1/2, z-1/2'

loop_
_atom_site_label
_atom_site_type_symbol
_atom_site_fract_x
_atom_site_fract_y
_atom_site_fract_z
_atom_site_U_iso_or_equiv
_atom_site_adp_type
_atom_site_occupancy
_atom_site_symmetry_multiplicity
_atom_site_calc_flag
_atom_site_refinement_flags
U U -0.245356(8) 0.415856(12) -0.114757(8) 0.01874(3) Uani 1 1 d .
I1 I -0.377444(15) 0.60515(2) -0.032097(15) 0.02988(6) Uani 1 1 d .
I2 I -0.256842(16) 0.60929(3) -0.289036(15) 0.03168(6) Uani 1 1 d .
I3 I -0.123931(15) 0.28447(2) 0.057059(14) 0.02955(6) Uani 1 1 d .
S1 S -0.41984(6) 0.34291(10) -0.23680(6) 0.0323(3) Uani 1 1 d .
S2 S -0.23764(6) 0.11275(9) -0.19288(6) 0.0308(2) Uani 1 1 d .
S3 S -0.35836(6) 0.19234(9) -0.03214(5) 0.0248(2) Uani 1 1 d .
N1 N -0.1487(2) 0.6390(3) -0.0484(2) 0.0350(9) Uani 1 1 d .
N2 N -0.0920(2) 0.3844(3) -0.1697(2) 0.0405(10) Uani 1 1 d .
C1 C -0.4038(3) 0.1787(5) -0.3004(2) 0.0436(13) Uani 1 1 d .
H1A H -0.444(3) 0.088(5) -0.272(3) 0.087(16) Uiso 1 1 d .
H1B H -0.429(2) 0.187(3) -0.354(2) 0.035(10) Uiso 1 1 d .
C2 C -0.3088(3) 0.1381(5) -0.3021(2) 0.0490(13) Uani 1 1 d .
H2A H -0.280(2) 0.236(3) -0.324(2) 0.033(9) Uiso 1 1 d .
H2B H -0.302(3) 0.035(5) -0.324(3) 0.069(13) Uiso 1 1 d .
C3 C -0.2956(3) -0.0226(4) -0.1372(3) 0.0362(11) Uani 1 1 d .
H3A H -0.352(2) -0.038(3) -0.1718(18) 0.019(8) Uiso 1 1 d .
H3B H -0.2661(17) -0.104(3) -0.1312(16) 0.000(6) Uiso 1 1 d .
C4 C -0.3073(3) 0.0167(4) -0.0445(2) 0.0362(11) Uani 1 1 d .
H4A H -0.252(2) 0.027(4) -0.012(2) 0.034(10) Uiso 1 1 d .
H4B H -0.3289(19) -0.069(3) -0.0095(17) 0.013(8) Uiso 1 1 d .
C5 C -0.4663(2) 0.1625(4) -0.0993(2) 0.0335(10) Uani 1 1 d .
H5A H -0.479(3) 0.064(4) -0.132(3) 0.064(13) Uiso 1 1 d .
H5B H -0.4905(18) 0.175(3) -0.0610(17) 0.010(8) Uiso 1 1 d .
C6 C -0.4969(2) 0.2810(4) -0.1662(3) 0.0406(12) Uani 1 1 d .
H6A H -0.507(3) 0.376(4) -0.137(2) 0.051(12) Uiso 1 1 d .
H6B H -0.5427(18) 0.239(3) -0.2060(17) 0.014(8) Uiso 1 1 d .
C11 C -0.1174(2) 0.7337(4) -0.0095(2) 0.0323(10) Uani 1 1 d .
C12 C -0.0748(3) 0.8573(4) 0.0429(2) 0.0389(12) Uani 1 1 d .
H12A H -0.0117 0.8363 0.0621 0.039(10) Uiso 1 1 calc R
H12B H -0.1025 0.8723 0.0960 0.12(2) Uiso 1 1 calc R
H12C H -0.0818 0.9462 0.0059 0.011(7) Uiso 1 1 calc R
C13 C -0.0311(2) 0.3914(4) -0.2017(2) 0.0334(11) Uani 1 1 d .
C14 C 0.0483(2) 0.4009(5) -0.2426(2) 0.0439(12) Uani 1 1 d .
H14A H 0.0345 0.3668 -0.3050 0.075(14) Uiso 1 1 calc R
H14B H 0.0950 0.3393 -0.2089 0.13(2) Uiso 1 1 calc R
H14C H 0.0685 0.5030 -0.2414 0.117(19) Uiso 1 1 calc R

loop_
_atom_site_aniso_label
_atom_site_aniso_U_11
_atom_site_aniso_U_22
_atom_site_aniso_U_33
_atom_site_aniso_U_23
_atom_site_aniso_U_13
_atom_site_aniso_U_12
U 0.01523(5) 0.01933(5) 0.02321(5) 0.00023(5) 0.00761(4) -0.00070(5)
I1 0.02800(11) 0.02329(11) 0.04288(12) -0.00460(9) 0.01876(9) 0.00161(9)
I2 0.02918(12) 0.03859(12) 0.03014(10) 0.01025(9) 0.01309(9) 0.00108(10)
I3 0.02689(12) 0.03317(12) 0.02768(11) 0.00136(9) 0.00232(9) 0.00262(10)
S1 0.0202(4) 0.0368(5) 0.0374(5) 0.0110(4) -0.0015(4) -0.0067(4)
S2 0.0254(4) 0.0321(5) 0.0375(4) -0.0106(4) 0.0135(4) 0.0008(4)
S3 0.0307(4) 0.0214(4) 0.0252(4) -0.0021(3) 0.0129(3) -0.0043(3)
N1 0.0287(16) 0.0302(15) 0.0444(18) -0.0052(13) 0.0015(14) -0.0080(13)
N2 0.0323(17) 0.0411(18) 0.0520(18) 0.0058(15) 0.0185(15) 0.0028(14)
C1 0.037(2) 0.070(3) 0.0214(18) -0.0055(18) -0.0026(17) -0.013(2)
C2 0.057(3) 0.064(2) 0.0273(18) -0.0248(17) 0.0112(18) -0.018(2)
C3 0.039(2) 0.0164(16) 0.055(2) -0.0091(15) 0.0138(18) 0.0064(16)
C4 0.051(2) 0.0228(17) 0.0352(18) 0.0047(15) 0.0095(18) -0.0010(17)
C5 0.0274(18) 0.0409(19) 0.0385(18) -0.0052(16) 0.0226(15) -0.0145(16)
C6 0.0230(19) 0.0265(18) 0.073(3) -0.0106(18) 0.0109(19) -0.0076(15)
C11 0.0222(17) 0.0291(18) 0.048(2) 0.0024(16) 0.0139(16) 0.0064(15)
C12 0.036(2) 0.0279(18) 0.056(2) -0.0075(17) 0.0178(18) -0.0080(16)
C13 0.031(2) 0.044(2) 0.0257(17) 0.0009(15) 0.0063(15) -0.0043(17)
C14 0.0255(19) 0.070(3) 0.041(2) -0.0053(19) 0.0189(16) -0.006(2)

loop_
_atom_type_symbol
_atom_type_description
_atom_type_scat_dispersion_real
_atom_type_scat_dispersion_imag
_atom_type_scat_source
C C 0.0033 0.0016 'International Tables Vol C Tables 4.2.6.8 and 6.1.1.4'
H H 0.0000 0.0000 'International Tables Vol C Tables 4.2.6.8 and 6.1.1.4'
N N 0.0061 0.0033 'International Tables Vol C Tables 4.2.6.8 and 6.1.1.4'
S S 0.1246 0.1234 'International Tables Vol C Tables 4.2.6.8 and 6.1.1.4'
I I -0.4742 1.8119 'International Tables Vol C Tables 4.2.6.8 and 6.1.1.4'
U U -9.6767 9.6646 'International Tables Vol C Tables 4.2.6.8 and 6.1.1.4'

loop_
_geom_angle_atom_site_label_1
_geom_angle_atom_site_label_2
_geom_angle_atom_site_label_3
_geom_angle
N1 U N2 74.24(10)
N1 U S2 143.64(7)
N2 U S2 71.30(7)
N1 U S1 141.47(7)
N2 U S1 121.46(7)
S2 U S1 69.72(2)
N1 U S3 132.98(7)
N2 U S3 130.62(7)
S2 U S3 67.43(2)
S1 U S3 66.65(2)
N1 U I1 77.18(7)
N2 U I1 150.57(7)
S2 U I1 138.092(19)
S1 U I1 78.328(19)
S3 U I1 75.479(17)
N1 U I2 80.23(7)
N2 U I2 73.76(7)
S2 U I2 100.693(19)
S1 U I2 72.618(18)
S3 U I2 139.211(16)
I1 U I2 94.670(8)
N1 U I3 76.44(6)
N2 U I3 77.76(7)
S2 U I3 85.215(17)
S1 U I3 138.161(18)
S3 U I3 73.020(16)
I1 U I3 102.331(8)
I2 U I3 147.094(8)
C6 S1 C1 102.58(18)
C6 S1 U 107.78(12)
C1 S1 U 108.28(13)
C3 S2 C2 103.97(19)
C3 S2 U 112.69(12)
C2 S2 U 100.34(14)
C5 S3 C4 100.41(17)
C5 S3 U 113.46(12)
C4 S3 U 105.01(13)
C11 N1 U 167.6(3)
C13 N2 U 168.3(3)
C2 C1 S1 115.6(3)
C1 C2 S2 116.2(3)
C4 C3 S2 115.1(2)
C3 C4 S3 115.9(2)
C6 C5 S3 114.8(3)
C5 C6 S1 117.5(3)
N1 C11 C12 179.0(4)
N2 C13 C14 179.6(4)

loop_
_geom_bond_atom_site_label_1
_geom_bond_atom_site_label_2
_geom_bond_distance
U N1 2.611(3)
U N2 2.644(3)
U S2 3.0146(9)
U S1 3.0456(9)
U S3 3.0779(9)
U I1 3.0872(3)
U I2 3.1488(3)
U I3 3.1543(3)
S1 C6 1.817(4)
S1 C1 1.819(4)
S2 C3 1.812(4)
S2 C2 1.827(4)
S3 C5 1.804(3)
S3 C4 1.806(4)
N1 C11 1.105(4)
N2 C13 1.127(5)
C1 C2 1.507(6)
C3 C4 1.488(5)
C5 C6 1.498(5)
C11 C12 1.464(5)
C13 C14 1.461(6)
